data_4309506
loop_
_publ_author_name
'Mason R. Haneline'
'Fran\,cois P. Gabba\"i'

_publ_section_title
;
Coordination of Nitroxide and Nitronyl-nitroxide Organic Radicals to
Trimeric Perfluoro-o-phenylene Mercury
;
_journal_name_full 'Inorganic Chemistry'
_journal_page_first 6248
_journal_page_last 6255
_journal_paper_doi 10.1021/ic050528a
_journal_volume 44
_journal_year 2005
_chemical_formula_sum 'C31 H17 F12 Hg3 N2 O2'
_chemical_formula_weight 1279.24
_chemical_name_common '1:1 trimeric perfluoro-o-phenylene mercury:NIT-Ph '
_chemical_name_systematic
; 
 ? 
;
_space_group_IT_number 169
_symmetry_cell_setting hexagonal
_symmetry_space_group_name_Hall 'P 61'
_symmetry_space_group_name_H-M 'P 61'
_atom_sites_solution_hydrogens geom
_atom_sites_solution_primary direct
_atom_sites_solution_secondary difmap
_audit_creation_method SHELXL-97
_cell_angle_alpha 90.00
_cell_angle_beta 90.00
_cell_angle_gamma 120.00
_cell_formula_units_Z 6
_cell_length_a 11.559(3)
_cell_length_b 11.559(3)
_cell_length_c 44.627(14)
_cell_measurement_temperature 110(2)
_cell_volume 5164(2)
_computing_cell_refinement 'Bruker SMART'
_computing_data_collection 'Bruker SMART'
_computing_data_reduction 'Bruker SAINT'
_computing_molecular_graphics 'Bruker SHELXTL'
_computing_publication_material 'Bruker SHELXTL'
_computing_structure_refinement 'SHELXL-97 (Sheldrick, 1997)'
_computing_structure_solution 'SHELXS-97 (Sheldrick, 1990)'
_diffrn_ambient_temperature 110(2)
_diffrn_measured_fraction_theta_full 0.998
_diffrn_measured_fraction_theta_max 0.998
_diffrn_measurement_device_type 'CCD area detector'
_diffrn_measurement_method 'phi and omega scans'
_diffrn_radiation_monochromator graphite
_diffrn_radiation_source 'fine-focus sealed tube'
_diffrn_radiation_type MoK\a
_diffrn_radiation_wavelength 0.71073
_diffrn_reflns_av_R_equivalents 0.0737
_diffrn_reflns_av_sigmaI/netI 0.0479
_diffrn_reflns_limit_h_max 12
_diffrn_reflns_limit_h_min -12
_diffrn_reflns_limit_k_max 12
_diffrn_reflns_limit_k_min -12
_diffrn_reflns_limit_l_max 47
_diffrn_reflns_limit_l_min -49
_diffrn_reflns_number 32596
_diffrn_reflns_theta_full 23.29
_diffrn_reflns_theta_max 23.29
_diffrn_reflns_theta_min 2.03
_exptl_absorpt_coefficient_mu 13.441
_exptl_absorpt_correction_T_max 0.352
_exptl_absorpt_correction_T_min 0.827
_exptl_absorpt_correction_type psi-scan
_exptl_crystal_colour purple
_exptl_crystal_density_diffrn 2.468
_exptl_crystal_density_meas 0
_exptl_crystal_density_method 'not measured'
_exptl_crystal_description needle
_exptl_crystal_F_000 3486
_exptl_crystal_size_max 0.34
_exptl_crystal_size_mid 0.28
_exptl_crystal_size_min 0.22
_refine_diff_density_max 2.348
_refine_diff_density_min -1.302
_refine_diff_density_rms 0.375
_refine_ls_abs_structure_details 'Flack H D (1983), Acta Cryst. A39, 876-881'
_refine_ls_abs_structure_Flack 0.06(3)
_refine_ls_extinction_method none
_refine_ls_goodness_of_fit_ref 1.089
_refine_ls_hydrogen_treatment mixed
_refine_ls_matrix_type full
_refine_ls_number_parameters 397
_refine_ls_number_reflns 4893
_refine_ls_number_restraints 1
_refine_ls_restrained_S_all 1.089
_refine_ls_R_factor_all 0.0554
_refine_ls_R_factor_gt 0.0478
_refine_ls_shift/su_max 0.006
_refine_ls_shift/su_mean 0.001
_refine_ls_structure_factor_coef Fsqd
_refine_ls_weighting_details 'calc w=1/[\s^2^(Fo^2^)+(0.0700P)^2^+80.0000P] where P=(Fo^2^+2Fc^2^)/3'
_refine_ls_weighting_scheme calc
_refine_ls_wR_factor_gt 0.1215
_refine_ls_wR_factor_ref 0.1389
_reflns_number_gt 4446
_reflns_number_total 4893
_reflns_threshold_expression >2sigma(I)
_cod_data_source_file ic050528asi20050404_044026.cif
_cod_data_source_block c2
_cod_depositor_comments
;
The following automatic conversions were performed:
'_symmetry_cell_setting' value 'Hexagonal' changed to 'hexagonal'
according to '/home/saulius/struct/CIF-dictionaries/cif_core.dic'
dictionary named 'cif_core.dic' version 2.4.1 from
2010-06-29.

'_exptl_absorpt_correction_type' value 'Psiscan' changed to
'psi-scan' according to
'/home/saulius/struct/CIF-dictionaries/cif_core.dic' dictionary named
'cif_core.dic' version 2.4.1 from 2010-06-29.

Automatic conversion script
Id: cif_fix_enum 1527 2010-12-29 10:47:43Z saulius 
;
_cod_database_code 4309506

loop_
_symmetry_equiv_pos_as_xyz
'x, y, z'
'-y, x-y, z+1/3'
'-x+y, -x, z+2/3'
'-x, -y, z+1/2'
'y, -x+y, z+5/6'
'x-y, x, z+1/6'

loop_
_atom_site_label
_atom_site_type_symbol
_atom_site_fract_x
_atom_site_fract_y
_atom_site_fract_z
_atom_site_U_iso_or_equiv
_atom_site_adp_type
_atom_site_occupancy
_atom_site_symmetry_multiplicity
_atom_site_calc_flag
_atom_site_refinement_flags
_atom_site_disorder_assembly
_atom_site_disorder_group
Hg1 Hg -0.14908(9) 0.45663(10) 0.250048(19) 0.0449(3) Uani 1 1 d . . .
Hg2 Hg -0.11639(11) 0.76719(9) 0.27438(3) 0.0467(3) Uani 1 1 d . . .
Hg3 Hg -0.39417(10) 0.45681(10) 0.298711(19) 0.0451(3) Uani 1 1 d . . .
F3 F -0.6013(16) 0.1559(18) 0.3131(5) 0.083(6) Uani 1 1 d . . .
F4 F -0.627(2) -0.0751(17) 0.2947(5) 0.091(6) Uani 1 1 d . . .
F5 F -0.446(2) -0.0750(17) 0.2556(6) 0.098(7) Uani 1 1 d . . .
F6 F -0.243(2) 0.1557(19) 0.2349(4) 0.079(5) Uani 1 1 d . . .
F9 F 0.1090(19) 0.5250(19) 0.2132(5) 0.084(6) Uani 1 1 d . . .
F10 F 0.3314(17) 0.761(2) 0.1986(4) 0.076(5) Uani 1 1 d . . .
F11 F 0.3542(18) 0.9920(18) 0.2170(5) 0.088(6) Uani 1 1 d . . .
F12 F 0.1616(17) 0.9995(18) 0.2515(4) 0.073(5) Uani 1 1 d . . .
F15 F -0.1619(17) 0.997(2) 0.2978(5) 0.082(5) Uani 1 1 d . . .
F16 F -0.361(2) 0.9936(17) 0.3314(4) 0.075(5) Uani 1 1 d . . .
F17 F -0.5698(16) 0.7623(19) 0.3502(4) 0.070(5) Uani 1 1 d . . .
F18 F -0.5853(18) 0.5259(18) 0.3359(5) 0.078(6) Uani 1 1 d . . .
C1 C -0.316(2) 0.276(2) 0.2641(6) 0.049(7) Uani 1 1 d . . .
C2 C -0.410(2) 0.276(2) 0.2849(5) 0.035(5) Uani 1 1 d . . .
C3 C -0.511(3) 0.155(3) 0.2937(6) 0.049(7) Uani 1 1 d . . .
C4 C -0.531(3) 0.032(3) 0.2840(8) 0.074(10) Uani 1 1 d . . .
C5 C -0.438(3) 0.032(4) 0.2639(7) 0.066(9) Uani 1 1 d . . .
C6 C -0.336(3) 0.154(3) 0.2547(6) 0.052(7) Uani 1 1 d . . .
C7 C 0.033(3) 0.763(3) 0.2488(8) 0.062(8) Uani 1 1 d . . .
C8 C 0.016(2) 0.639(2) 0.2390(6) 0.039(6) Uani 1 1 d . . .
C9 C 0.114(3) 0.642(3) 0.2227(6) 0.051(5) Uani 1 1 d . . .
C10 C 0.230(3) 0.760(3) 0.2147(6) 0.051(5) Uani 1 1 d . . .
C11 C 0.241(3) 0.878(3) 0.2255(7) 0.058(7) Uani 1 1 d . . .
C12 C 0.145(3) 0.878(3) 0.2412(7) 0.056(8) Uani 1 1 d . . .
C13 C -0.377(2) 0.641(2) 0.3095(6) 0.041(6) Uani 1 1 d . . .
C14 C -0.273(3) 0.761(3) 0.3003(6) 0.047(6) Uani 1 1 d . . .
C15 C -0.268(3) 0.879(3) 0.3077(7) 0.055(7) Uani 1 1 d . . .
C16 C -0.365(3) 0.876(2) 0.3240(6) 0.043(6) Uani 1 1 d . . .
C17 C -0.468(3) 0.763(3) 0.3335(7) 0.061(6) Uani 1 1 d . . .
C18 C -0.476(3) 0.645(3) 0.3258(7) 0.061(6) Uani 1 1 d . . .
N1 N -0.0524(18) 0.553(2) 0.3364(5) 0.047(5) Uani 1 1 d . . .
N2 N 0.0526(18) 0.606(2) 0.3794(5) 0.045(5) Uani 1 1 d . . .
O1 O -0.115(2) 0.559(2) 0.3135(4) 0.059(5) Uani 1 1 d . . .
O2 O 0.114(2) 0.6726(18) 0.4026(4) 0.056(5) Uani 1 1 d . . .
C21 C 0.000(4) 0.778(3) 0.3582(10) 0.069(3) Uani 1 1 d . . .
C22 C 0.086(3) 0.878(3) 0.3400(8) 0.069(3) Uani 1 1 d . . .
H22A H 0.1458 0.8676 0.3279 0.083 Uiso 1 1 calc R . .
C23 C 0.082(3) 0.996(3) 0.3401(8) 0.069(3) Uani 1 1 d . . .
H23A H 0.1379 1.0650 0.3273 0.083 Uiso 1 1 calc R . .
C24 C 0.001(4) 1.013(3) 0.3576(10) 0.069(3) Uani 1 1 d . . .
H24A H 0.0019 1.0944 0.3574 0.083 Uiso 1 1 calc R . .
C25 C -0.082(3) 0.917(3) 0.3756(8) 0.069(3) Uani 1 1 d . . .
H25A H -0.1390 0.9301 0.3881 0.083 Uiso 1 1 calc R . .
C26 C -0.085(3) 0.792(3) 0.3759(8) 0.069(3) Uani 1 1 d . . .
H26A H -0.1442 0.7222 0.3882 0.083 Uiso 1 1 calc R . .
C27 C 0.000(2) 0.648(2) 0.3579(7) 0.044(5) Uani 1 1 d . . .
C28 C 0.014(3) 0.463(3) 0.3754(8) 0.069(5) Uani 1 1 d . . .
C29 C -0.014(3) 0.444(3) 0.3402(8) 0.069(5) Uani 1 1 d . . .
C30 C 0.128(3) 0.441(3) 0.3829(8) 0.075(6) Uani 1 1 d . . .
H30A H 0.1430 0.4493 0.4042 0.112 Uiso 1 1 calc R . .
H30B H 0.2073 0.5061 0.3728 0.112 Uiso 1 1 calc R . .
H30C H 0.1068 0.3530 0.3767 0.112 Uiso 1 1 calc R . .
C31 C -0.099(3) 0.384(3) 0.3946(8) 0.075(6) Uani 1 1 d . . .
H31A H -0.0713 0.4002 0.4151 0.112 Uiso 1 1 calc R . .
H31B H -0.1343 0.2905 0.3901 0.112 Uiso 1 1 calc R . .
H31C H -0.1666 0.4071 0.3911 0.112 Uiso 1 1 calc R . .
C32 C 0.107(4) 0.485(5) 0.3222(12) 0.120(16) Uani 1 1 d . . .
H32A H 0.0845 0.4747 0.3013 0.180 Uiso 1 1 calc R . .
H32B H 0.1449 0.4295 0.3271 0.180 Uiso 1 1 calc R . .
H32C H 0.1712 0.5763 0.3264 0.180 Uiso 1 1 calc R . .
C33 C -0.127(4) 0.318(3) 0.3315(9) 0.078(10) Uani 1 1 d . . .
H33A H -0.1365 0.3147 0.3101 0.117 Uiso 1 1 calc R . .
H33B H -0.2065 0.3092 0.3406 0.117 Uiso 1 1 calc R . .
H33C H -0.1144 0.2460 0.3381 0.117 Uiso 1 1 calc R . .

loop_
_atom_site_aniso_label
_atom_site_aniso_U_11
_atom_site_aniso_U_22
_atom_site_aniso_U_33
_atom_site_aniso_U_23
_atom_site_aniso_U_13
_atom_site_aniso_U_12
Hg1 0.0424(5) 0.0480(6) 0.0431(6) -0.0031(5) 0.0018(4) 0.0217(5)
Hg2 0.0430(6) 0.0471(5) 0.0513(5) 0.0002(5) 0.0062(4) 0.0236(5)
Hg3 0.0462(6) 0.0479(6) 0.0440(6) 0.0025(5) 0.0050(5) 0.0256(5)
F3 0.040(9) 0.063(11) 0.115(17) 0.003(10) 0.021(9) 0.002(8)
F4 0.122(16) 0.043(9) 0.094(15) 0.018(9) 0.026(12) 0.029(11)
F5 0.082(13) 0.039(9) 0.15(2) -0.002(11) 0.011(13) 0.017(9)
F6 0.112(15) 0.083(12) 0.072(13) 0.001(9) 0.023(10) 0.071(12)
F9 0.064(11) 0.079(13) 0.102(18) -0.020(11) 0.023(10) 0.030(10)
F10 0.062(10) 0.094(13) 0.078(13) -0.001(10) 0.022(9) 0.044(10)
F11 0.054(10) 0.057(11) 0.120(18) 0.015(10) 0.039(10) 0.003(9)
F12 0.086(12) 0.075(12) 0.060(11) 0.013(9) 0.011(9) 0.041(10)
F15 0.058(10) 0.086(13) 0.095(15) -0.008(12) 0.001(10) 0.030(10)
F16 0.097(13) 0.059(10) 0.083(14) -0.015(9) 0.009(10) 0.049(10)
F17 0.057(9) 0.102(13) 0.060(11) -0.004(9) 0.019(8) 0.047(10)
F18 0.067(11) 0.069(11) 0.101(17) 0.015(10) 0.037(10) 0.035(9)
C1 0.049(15) 0.027(12) 0.08(2) -0.003(12) -0.025(14) 0.022(11)
C2 0.035(13) 0.043(13) 0.019(12) 0.007(9) -0.008(10) 0.013(11)
C3 0.047(15) 0.073(19) 0.029(15) -0.009(12) -0.014(12) 0.031(14)
C4 0.06(2) 0.06(2) 0.11(3) -0.005(19) -0.022(18) 0.037(17)
C5 0.09(2) 0.08(2) 0.06(2) 0.008(16) -0.001(17) 0.06(2)
C6 0.059(17) 0.065(18) 0.046(18) 0.005(13) 0.004(14) 0.041(15)
C7 0.067(18) 0.053(17) 0.08(2) 0.005(15) -0.019(16) 0.038(15)
C8 0.034(12) 0.051(14) 0.040(15) -0.003(11) -0.009(10) 0.027(11)
C9 0.052(11) 0.086(15) 0.034(11) -0.010(10) -0.005(8) 0.048(10)
C10 0.052(11) 0.086(15) 0.034(11) -0.010(10) -0.005(8) 0.048(10)
C11 0.036(15) 0.047(16) 0.07(2) 0.008(14) -0.001(14) 0.008(12)
C12 0.061(18) 0.046(16) 0.042(18) 0.018(12) 0.006(13) 0.011(14)
C13 0.014(10) 0.043(14) 0.068(18) -0.007(12) -0.002(10) 0.015(10)
C14 0.054(15) 0.072(18) 0.019(13) -0.006(12) -0.009(11) 0.034(14)
C15 0.069(19) 0.037(14) 0.06(2) 0.001(12) -0.001(15) 0.024(14)
C16 0.056(16) 0.046(15) 0.040(15) -0.003(11) 0.003(12) 0.034(13)
C17 0.057(12) 0.087(16) 0.047(13) 0.002(11) 0.009(10) 0.042(13)
C18 0.057(12) 0.087(16) 0.047(13) 0.002(11) 0.009(10) 0.042(13)
N1 0.018(9) 0.052(13) 0.056(16) 0.007(11) -0.005(9) 0.008(9)
N2 0.025(10) 0.076(15) 0.035(13) -0.008(11) -0.004(9) 0.026(11)
O1 0.086(14) 0.077(13) 0.016(9) -0.002(8) -0.001(9) 0.042(11)
O2 0.070(12) 0.057(11) 0.037(11) -0.004(9) -0.001(9) 0.029(10)
C21 0.069(8) 0.068(8) 0.072(8) -0.002(7) -0.006(5) 0.035(7)
C22 0.069(8) 0.068(8) 0.072(8) -0.002(7) -0.006(5) 0.035(7)
C23 0.069(8) 0.068(8) 0.072(8) -0.002(7) -0.006(5) 0.035(7)
C24 0.069(8) 0.068(8) 0.072(8) -0.002(7) -0.006(5) 0.035(7)
C25 0.069(8) 0.068(8) 0.072(8) -0.002(7) -0.006(5) 0.035(7)
C26 0.069(8) 0.068(8) 0.072(8) -0.002(7) -0.006(5) 0.035(7)
C27 0.016(9) 0.050(14) 0.047(12) -0.008(13) -0.005(9) 0.004(11)
C28 0.030(9) 0.076(15) 0.089(13) -0.020(13) -0.026(9) 0.016(11)
C29 0.030(9) 0.076(15) 0.089(13) -0.020(13) -0.026(9) 0.016(11)
C30 0.080(16) 0.068(14) 0.059(15) -0.004(11) -0.014(12) 0.024(13)
C31 0.080(16) 0.068(14) 0.059(15) -0.004(11) -0.014(12) 0.024(13)
C32 0.08(3) 0.15(4) 0.16(4) 0.03(3) 0.05(3) 0.08(3)
C33 0.10(2) 0.051(18) 0.10(3) -0.036(17) -0.05(2) 0.052(18)

loop_
_atom_type_symbol
_atom_type_description
_atom_type_scat_dispersion_real
_atom_type_scat_dispersion_imag
_atom_type_scat_source
C C 0.0033 0.0016 'International Tables Vol C Tables 4.2.6.8 and 6.1.1.4'
H H 0.0000 0.0000 'International Tables Vol C Tables 4.2.6.8 and 6.1.1.4'
N N 0.0061 0.0033 'International Tables Vol C Tables 4.2.6.8 and 6.1.1.4'
O O 0.0106 0.0060 'International Tables Vol C Tables 4.2.6.8 and 6.1.1.4'
F F 0.0171 0.0103 'International Tables Vol C Tables 4.2.6.8 and 6.1.1.4'
Hg Hg -2.3894 9.2266 'International Tables Vol C Tables 4.2.6.8 and 6.1.1.4'

loop_
_geom_angle_atom_site_label_1
_geom_angle_atom_site_label_2
_geom_angle_atom_site_label_3
_geom_angle
_geom_angle_site_symmetry_1
_geom_angle_site_symmetry_3
_geom_angle_publ_flag
C8 Hg1 C1 176.4(10) . . ?
C8 Hg1 O1 87.2(8) . . ?
C1 Hg1 O1 89.2(9) . . ?
C7 Hg2 C14 177.1(9) . . ?
C7 Hg2 O1 88.0(8) . . ?
C14 Hg2 O1 89.9(8) . . ?
C7 Hg2 C22 93.2(10) . . ?
C14 Hg2 C22 87.7(9) . . ?
O1 Hg2 C22 62.6(6) . . ?
C13 Hg3 C2 176.3(9) . . ?
C13 Hg3 O1 90.5(7) . . ?
C2 Hg3 O1 90.0(7) . . ?
C6 C1 C2 118(2) . . ?
C6 C1 Hg1 122(2) . . ?
C2 C1 Hg1 120.7(18) . . ?
C3 C2 C1 117(2) . . ?
C3 C2 Hg3 123.0(19) . . ?
C1 C2 Hg3 120.4(18) . . ?
C2 C3 F3 116(2) . . ?
C2 C3 C4 125(3) . . ?
F3 C3 C4 118(3) . . ?
F4 C4 C3 120(3) . . ?
F4 C4 C5 122(3) . . ?
C3 C4 C5 118(3) . . ?
F5 C5 C6 122(3) . . ?
F5 C5 C4 121(4) . . ?
C6 C5 C4 117(3) . . ?
C5 C6 C1 125(3) . . ?
C5 C6 F6 118(2) . . ?
C1 C6 F6 117(2) . . ?
C12 C7 C8 120(3) . . ?
C12 C7 Hg2 120(2) . . ?
C8 C7 Hg2 120(2) . . ?
C9 C8 C7 117(3) . . ?
C9 C8 Hg1 120(2) . . ?
C7 C8 Hg1 123(2) . . ?
C8 C9 F9 121(3) . . ?
C8 C9 C10 124(3) . . ?
F9 C9 C10 115(2) . . ?
F10 C10 C9 123(3) . . ?
F10 C10 C11 121(3) . . ?
C9 C10 C11 116(2) . . ?
C12 C11 F11 123(3) . . ?
C12 C11 C10 122(3) . . ?
F11 C11 C10 115(3) . . ?
C11 C12 C7 121(3) . . ?
C11 C12 F12 119(2) . . ?
C7 C12 F12 119(3) . . ?
C14 C13 C18 117(2) . . ?
C14 C13 Hg3 123.6(17) . . ?
C18 C13 Hg3 120(2) . . ?
C13 C14 C15 121(2) . . ?
C13 C14 Hg2 120.1(18) . . ?
C15 C14 Hg2 119(2) . . ?
C16 C15 F15 122(2) . . ?
C16 C15 C14 119(3) . . ?
F15 C15 C14 119(3) . . ?
C17 C16 C15 122(2) . . ?
C17 C16 F16 118(2) . . ?
C15 C16 F16 120(2) . . ?
C16 C17 C18 119(3) . . ?
C16 C17 F17 121(3) . . ?
C18 C17 F17 120(3) . . ?
C17 C18 C13 122(3) . . ?
C17 C18 F18 118(2) . . ?
C13 C18 F18 120(3) . . ?
O1 N1 C27 124(2) . . ?
O1 N1 C29 122(2) . . ?
C27 N1 C29 113(2) . . ?
O2 N2 C27 125(2) . . ?
O2 N2 C28 122(2) . . ?
C27 N2 C28 112(2) . . ?
N1 O1 Hg3 135.1(15) . . ?
N1 O1 Hg2 138.2(16) . . ?
Hg3 O1 Hg2 75.2(5) . . ?
N1 O1 Hg1 134.0(16) . . ?
Hg3 O1 Hg1 74.2(4) . . ?
Hg2 O1 Hg1 73.5(4) . . ?
C26 C21 C22 122(3) . . ?
C26 C21 C27 120(3) . . ?
C22 C21 C27 119(3) . . ?
C21 C22 C23 118(3) . . ?
C21 C22 Hg2 97(2) . . ?
C23 C22 Hg2 91(2) . . ?
C24 C23 C22 122(3) . . ?
C23 C24 C25 121(3) . . ?
C24 C25 C26 120(3) . . ?
C21 C26 C25 118(3) . . ?
N2 C27 N1 109(2) . . ?
N2 C27 C21 125(3) . . ?
N1 C27 C21 126(3) . . ?
C31 C28 N2 108(3) . . ?
C31 C28 C30 111(3) . . ?
N2 C28 C30 111(2) . . ?
C31 C28 C29 116(2) . . ?
N2 C28 C29 101(3) . . ?
C30 C28 C29 109(3) . . ?
C33 C29 C32 115(4) . . ?
C33 C29 N1 108(2) . . ?
C32 C29 N1 107(3) . . ?
C33 C29 C28 115(3) . . ?
C32 C29 C28 114(3) . . ?
N1 C29 C28 96(2) . . ?

loop_
_geom_bond_atom_site_label_1
_geom_bond_atom_site_label_2
_geom_bond_distance
_geom_bond_site_symmetry_2
_geom_bond_publ_flag
Hg1 C8 2.08(2) . ?
Hg1 C1 2.11(3) . ?
Hg1 O1 3.020(17) . ?
Hg2 C7 2.09(3) . ?
Hg2 C14 2.12(3) . ?
Hg2 O1 2.974(19) . ?
Hg2 C22 3.56(3) . ?
Hg3 C13 2.09(2) . ?
Hg3 C2 2.10(2) . ?
Hg3 O1 2.90(2) . ?
F3 C3 1.36(3) . ?
F4 C4 1.27(4) . ?
F5 C5 1.24(4) . ?
F6 C6 1.38(3) . ?
F9 C9 1.39(3) . ?
F10 C10 1.36(3) . ?
F11 C11 1.36(3) . ?
F12 C12 1.39(3) . ?
F15 C15 1.37(3) . ?
F16 C16 1.38(3) . ?
F17 C17 1.39(3) . ?
F18 C18 1.40(4) . ?
C1 C6 1.38(4) . ?
C1 C2 1.43(3) . ?
C2 C3 1.36(3) . ?
C3 C4 1.39(4) . ?
C4 C5 1.40(4) . ?
C5 C6 1.37(4) . ?
C7 C12 1.36(4) . ?
C7 C8 1.41(4) . ?
C8 C9 1.33(3) . ?
C9 C10 1.39(4) . ?
C10 C11 1.40(4) . ?
C11 C12 1.32(4) . ?
C13 C14 1.37(3) . ?
C13 C18 1.37(4) . ?
C14 C15 1.38(4) . ?
C15 C16 1.33(4) . ?
C16 C17 1.33(4) . ?
C17 C18 1.37(4) . ?
N1 O1 1.28(3) . ?
N1 C27 1.35(4) . ?
N1 C29 1.55(4) . ?
N2 O2 1.27(3) . ?
N2 C27 1.34(4) . ?
N2 C28 1.50(4) . ?
C21 C26 1.33(5) . ?
C21 C22 1.36(5) . ?
C21 C27 1.50(4) . ?
C22 C23 1.40(4) . ?
C23 C24 1.31(5) . ?
C24 C25 1.32(5) . ?
C25 C26 1.43(4) . ?
C28 C31 1.44(5) . ?
C28 C30 1.50(4) . ?
C28 C29 1.60(4) . ?
C29 C33 1.44(4) . ?
C29 C32 1.47(5) . ?
